data_4122449
loop_
_publ_author_name
'Kapelewski, Matthew T.'
'Geier, Stephen J.'
'Hudson, Matthew R.'
'St\"uck, David'
'Mason, Jarad A.'
'Nelson, Jocienne N.'
'Xiao, Dianne J.'
'Hulvey, Zeric'
'Gilmour, Elizabeth'
'FitzGerald, Stephen A.'
'Head-Gordon, Martin'
'Brown, Craig M.'
'Long, Jeffrey R.'

_publ_section_title
;
 M2(m-dobdc) (M = Mg, Mn, Fe, Co, Ni) Metal-Organic Frameworks Exhibiting
 Increased Charge Density and Enhanced H2 Binding at the Open Metal Sites.
;
_journal_issue 34
_journal_name_full 'Journal of the American Chemical Society'
_journal_page_first 12119
_journal_paper_doi 10.1021/ja506230r
_journal_volume 136
_journal_year 2014
_chemical_formula_sum 'C4 H Co O3'
_chemical_formula_weight 155.98
_chemical_name_systematic ' ?'
_space_group_IT_number 160
_symmetry_cell_setting trigonal
_symmetry_space_group_name_Hall 'R 3 -2"'
_symmetry_space_group_name_H-M 'R 3 m :H'
_audit_creation_date 2013-03-28T12:23
_audit_creation_method 'from EXP file using GSAS2CIF'
_audit_update_record ' 2013-03-28T12:23  Initial CIF as created by GSAS2CIF'
_cell_angle_alpha 90.0
_cell_angle_beta 90.0
_cell_angle_gamma 120.0
_cell_formula_units_Z 18
_cell_length_a 25.8902(7)
_cell_length_b 25.8902
_cell_length_c 6.79046(29)
_cell_volume 3941.9(2)
_computing_structure_refinement GSAS
_diffrn_radiation_polarisn_ratio 0.95
_diffrn_radiation_probe x-ray
_diffrn_radiation_wavelength 0.7291
_exptl_absorpt_correction_T_max 1.00000
_exptl_absorpt_correction_T_min 1.00000
_exptl_absorpt_process_details
;   GSAS Absorption/surface roughness correction: function number 0
 No correction is applied.
;
_pd_block_id 2013-03-28T12:23|CO_PRIME_R_STARTING||17-bm
_pd_calc_method 'Rietveld Refinement'
_pd_instr_location ' ?'
_pd_meas_2theta_range_inc 0.008
_pd_meas_2theta_range_max 39.996
_pd_meas_2theta_range_min 0.012
_pd_meas_number_of_points 4999
_pd_phase_name Co_dobdc_prime_RT
_pd_proc_2theta_range_inc 0.008
_pd_proc_2theta_range_max 39.98532
_pd_proc_2theta_range_min 0.00132
_pd_proc_info_datetime 2013-03-28T12:23:27
_pd_proc_info_excluded_regions ' ?'
_pd_proc_ls_background_function
;   GSAS Background function number 1 with 18 terms.
 Shifted Chebyshev function of 1st kind
      1:    2293.14     2:   -1706.73     3:    680.568     4:   -44.9926    
      5:   -80.9772     6:   -92.0167     7:    156.983     8:   -136.709    
      9:    85.2546    10:    32.8550    11:   -41.2308    12:   -1.09773    
     13:    29.8845    14:   -78.3517    15:    10.4167    16:    36.0206    
     17:   -39.2423    18:    35.6147    
;
_pd_proc_ls_peak_cutoff 0.00005
_pd_proc_ls_profile_function
;
 CW Profile function number 3 with  19 terms
 Pseudovoigt profile coefficients as parameterized in
 P. Thompson, D.E. Cox & J.B. Hastings (1987). J. Appl. Cryst.,20,79-83.
 Asymmetry correction of L.W. Finger, D.E. Cox & A. P. Jephcoat (1994).
 J. Appl. Cryst.,27,892-900.
 Peak tails are ignored  where the intensity is below 0.0000 times the peak
   Aniso. broadening axis   0.0   0.0   1.0
;
_pd_proc_ls_prof_R_factor 0.0294
_pd_proc_ls_prof_wR_expected 0.0176
_pd_proc_ls_prof_wR_factor 0.0371
_pd_proc_number_of_points 4999
_pd_spec_mounting ' ?'
_refine_ls_goodness_of_fit_all 2.12
_refine_ls_matrix_type full
_refine_ls_number_parameters 43
_refine_ls_number_restraints 1
_refine_ls_R_Fsqd_factor 0.15510
_refine_ls_shift/su_max 25.75
_refine_ls_shift/su_mean 5.43
_reflns_d_resolution_high 1.100
_reflns_d_resolution_low 12.945
_reflns_limit_h_max 25
_reflns_limit_h_min 0
_reflns_limit_k_max 14
_reflns_limit_k_min 0
_reflns_limit_l_max 7
_reflns_limit_l_min -7
_reflns_number_total 383
_cod_data_source_file CO_PRIME_RT_APS_R.cif
_cod_data_source_block CO_PRIME_R_STARTING_publ
_cod_depositor_comments
;
The following automatic conversions were performed:

'_geom_bond_publ_flag' value 'N' changed to 'n' according to
/usr/data/users/saulius/crontab/automatic-downloads/rss-feeds/ACS/lib/dictionaries/cif_core.dic
dictionary named 'cif_core.dic' version 2.4.2 from 2011-04-26 (30
times).

'_geom_angle_publ_flag' value 'N' changed to 'n' according
to
/usr/data/users/saulius/crontab/automatic-downloads/rss-feeds/ACS/lib/dictionaries/cif_core.dic
dictionary named 'cif_core.dic' version 2.4.2 from 2011-04-26 (26
times).

Automatic conversion script
Id: cif_fix_values 2281 2013-09-26 08:29:07Z andrius 

 Adding full bibliography for 4122440--4122455.cif.
;
_cod_original_cell_volume 3941.86(19)
_cod_original_sg_symbol_H-M 'R 3 m'
_cod_database_code 4122449
_gsas_exptl_extinct_corr_t_min 1.00000
_gsas_exptl_extinct_corr_t_max 1.00000

loop_
_symmetry_equiv_pos_site_id
_symmetry_equiv_pos_as_xyz
1 +x,+y,+z
2 -y,x-y,+z
3 y-x,-x,+z
4 y-x,+y,+z
5 -y,-x,+z
6 +x,x-y,+z
101 +x+1/3,+y+2/3,+z+2/3
102 -y+1/3,x-y+2/3,+z+2/3
103 y-x+1/3,-x+2/3,+z+2/3
104 y-x+1/3,+y+2/3,+z+2/3
105 -y+1/3,-x+2/3,+z+2/3
106 +x+1/3,x-y+2/3,+z+2/3
201 +x+2/3,+y+1/3,+z+1/3
202 -y+2/3,x-y+1/3,+z+1/3
203 y-x+2/3,-x+1/3,+z+1/3
204 y-x+2/3,+y+1/3,+z+1/3
205 -y+2/3,-x+1/3,+z+1/3
206 +x+2/3,x-y+1/3,+z+1/3

loop_
_atom_site_type_symbol
_atom_site_label
_atom_site_fract_x
_atom_site_fract_y
_atom_site_fract_z
_atom_site_occupancy
_atom_site_thermal_displace_type
_atom_site_U_iso_or_equiv
_atom_site_symmetry_multiplicity
C C1 0.6577(22) 0.8767(19) 0.837(9) 1.0 Uiso 0.171(21) 18
C C2 0.6692(34) 0.8347(17) 0.739(10) 1.0 Uiso 0.106(19) 9
C C6 0.6391(13) 0.8663(11) 0.036(7) 1.0 Uiso 0.026(8) 18
C C11 0.6315(11) 0.9083(11) 0.163(8) 1.0 Uiso 0.022(9) 18
Co Co2 0.32763(28) 0.37509(20) 0.557(6) 1.0 Uiso 0.0213(6) 18
H H7 0.691(12) 0.845(6) 0.58(4) 1.0 Uiso 0.17(13) 9
O O9 0.6704(9) 0.9263(6) 0.747(8) 1.0 Uiso 0.022(5) 18
O O12 0.6516(7) 0.9614(8) 0.098(7) 1.0 Uiso 0.067(8) 18
O O15 0.6103(6) 0.8919(7) 0.339(6) 1.0 Uiso 0.052(7) 18
C C2m 0.6266(23) 0.8134(12) 0.127(7) 1.0 Uiso 0.090(21) 9
H H7m 0.626(11) 0.813(5) 0.29(4) 1.0 Uiso 0.06(9) 9

loop_
_atom_type_symbol
_atom_type_number_in_cell
_atom_type_scat_dispersion_real
_atom_type_scat_dispersion_imag
_atom_type_scat_Cromer_Mann_a1
_atom_type_scat_Cromer_Mann_a2
_atom_type_scat_Cromer_Mann_a3
_atom_type_scat_Cromer_Mann_a4
_atom_type_scat_Cromer_Mann_b1
_atom_type_scat_Cromer_Mann_b2
_atom_type_scat_Cromer_Mann_b3
_atom_type_scat_Cromer_Mann_b4
_atom_type_scat_Cromer_Mann_c
_atom_type_scat_source
C 72.0 0.000 0.000 2.31000 20.8439 1.02000 10.2075 1.58860 0.56870 0.86500 51.6512 0.21560 International_Tables_Vol_C
Co 18.0 0.000 0.000 12.2841 4.27910 7.34090 0.27840 4.00340 13.5359 2.34880 71.1692 1.01180 International_Tables_Vol_C
H 18.0 0.000 0.000 0.49300 10.5109 0.32291 26.1257 0.14019 3.14236 0.04081 57.7997 0.00304 International_Tables_Vol_C
O 54.0 0.000 0.000 3.04850 13.2771 2.28680 5.70110 1.54630 0.32390 0.86700 32.9089 0.25080 International_Tables_Vol_C

loop_
_geom_angle_atom_site_label_1
_geom_angle_atom_site_label_2
_geom_angle_atom_site_label_3
_geom_angle
_geom_angle_site_symmetry_1
_geom_angle_site_symmetry_3
_geom_angle_publ_flag
C2 C1 C6 119(5) 1_555 1_556 n
C2 C1 O9 119(5) 1_555 1_555 n
C6 C1 O9 122(4) 1_556 1_555 n
C1 C2 C1 120(7) 1_555 6_565 n
C1 C2 H7 120(4) 1_555 1_555 n
C1 C2 H7 120(4) 6_565 1_555 n
C1 C6 C11 125.3(27) 1_554 1_555 n
C1 C6 C2m 120(4) 1_554 1_555 n
C11 C6 C2m 114(4) 1_555 1_555 n
C6 C11 O12 117.2(25) 1_555 1_555 n
C6 C11 O15 119.4(25) 1_555 1_555 n
O12 C11 O15 123.1(31) 1_555 1_555 n
O9 Co2 O9 165.9(9) 3_565 102_654 n
O9 Co2 O12 83.3(6) 3_565 102_655 n
O9 Co2 O15 96.6(8) 3_565 3_565 n
O9 Co2 O12 82.9(8) 102_654 102_655 n
O9 Co2 O15 97.0(8) 102_654 3_565 n
O12 Co2 O15 177.2(7) 102_655 3_565 n
C1 O9 Co2 135.0(32) 1_555 2_665 n
C1 O9 Co2 120.7(28) 1_555 203_565 n
Co2 O9 Co2 94.9(6) 2_665 203_565 n
C11 O12 Co2 129.0(19) 1_555 203_564 n
C11 O15 Co2 122.0(18) 1_555 2_665 n
C6 C2m C6 121(6) 1_555 6_565 n
C6 C2m H7m 117(4) 1_555 1_555 n
C6 C2m H7m 117(4) 6_565 1_555 n

loop_
_geom_bond_atom_site_label_1
_geom_bond_atom_site_label_2
_geom_bond_distance
_geom_bond_site_symmetry_2
_geom_bond_publ_flag
C1 C2 1.43(5) 1_555 n
C1 C6 1.41(4) 1_556 n
C1 O9 1.31(4) 1_555 n
C2 C1 1.43(5) 1_555 n
C2 C1 1.43(5) 6_565 n
C2 H7 1.17(27) 1_555 n
C6 C1 1.41(4) 1_554 n
C6 C11 1.476(32) 1_555 n
C6 C2m 1.390(31) 1_555 n
C11 C6 1.476(32) 1_555 n
C11 O12 1.281(24) 1_555 n
C11 O15 1.295(28) 1_555 n
Co2 O9 2.079(20) 3_565 n
Co2 O9 2.031(18) 102_654 n
Co2 O12 2.021(21) 102_655 n
Co2 O12 2.145(17) 201_445 n
Co2 O15 2.047(20) 3_565 n
H7 C2 1.17(27) 1_555 n
O9 C1 1.31(4) 1_555 n
O9 Co2 2.079(20) 2_665 n
O9 Co2 2.031(18) 203_565 n
O12 C11 1.281(24) 1_555 n
O12 Co2 2.145(17) 101_554 n
O12 Co2 2.021(21) 203_564 n
O15 C11 1.295(28) 1_555 n
O15 Co2 2.047(20) 2_665 n
C2m C6 1.390(31) 1_555 n
C2m C6 1.392(31) 6_565 n
C2m H7m 1.10(27) 1_555 n
H7m C2m 1.10(27) 1_555 n
